data_1544240
loop_
_publ_author_name
'Sabatini, Randy P.'
'Mark, Michael F.'
'Mark, Daniel J.'
'Kryman, Mark W.'
'Hill, Jacqueline E.'
'Brennessel, William W.'
'Detty, Michael R.'
'Eisenberg, Richard'
'McCamant, David W.'

_publ_section_title
;
 A comparative study of the photophysics of phenyl, thienyl, and chalcogen
 substituted rhodamine dyes.
;
_journal_issue 11
_journal_name_full
'Photochemical &amp; photobiological sciences : Official journal of the European Photochemistry Association and the European Society for Photobiology'
_journal_page_first 1417
_journal_page_last 1432
_journal_paper_doi 10.1039/c6pp00233a
_journal_volume 15
_journal_year 2016
_chemical_formula_moiety 'C23 H23 N2 O, F6 P'
_chemical_formula_sum 'C23 H23 F6 N2 O P'
_chemical_formula_weight 488.40
_chemical_name_common eisrs02
_space_group_crystal_system monoclinic
_space_group_IT_number 14
_space_group_name_Hall '-P 2ybc'
_space_group_name_H-M_alt 'P 1 21/c 1'
_symmetry_space_group_name_Hall '-P 2ybc'
_symmetry_space_group_name_H-M 'P 1 21/c 1'
_atom_sites_solution_hydrogens geom
_atom_sites_solution_primary direct
_atom_sites_solution_secondary difmap
_audit_creation_method SHELXL-2014/7
_audit_update_record
;
2016-01-09 deposited with the CCDC.
2016-10-03 downloaded from the CCDC.
;
_cell_angle_alpha 90
_cell_angle_beta 102.251(2)
_cell_angle_gamma 90
_cell_formula_units_Z 4
_cell_length_a 8.1397(9)
_cell_length_b 15.2283(16)
_cell_length_c 18.0213(19)
_cell_measurement_reflns_used 3726
_cell_measurement_temperature 100.0(5)
_cell_measurement_theta_max 37.72
_cell_measurement_theta_min 2.31
_cell_volume 2182.9(4)
_computing_cell_refinement 'SAINT (Bruker, 2014)'
_computing_data_collection 'APEX2 (Bruker, 2014)'
_computing_data_reduction 'SAINT (Bruker, 2014)'
_computing_molecular_graphics 'SHELXTL (Sheldrick, 2008)'
_computing_publication_material 'SHELXTL (Sheldrick, 2008)'
_computing_structure_refinement 'SHELXL-2014/7 (Sheldrick, 2015)'
_computing_structure_solution 'SIR2011 (Burla et al., 2012)'
_diffrn_ambient_temperature 100.0(5)
_diffrn_measured_fraction_theta_full 0.996
_diffrn_measured_fraction_theta_max 0.964
_diffrn_measurement_device_type 'Bruker SMART APEX II CCD platform'
_diffrn_measurement_method '\w scans'
_diffrn_radiation_type MoK\a
_diffrn_radiation_wavelength 0.71073
_diffrn_reflns_av_R_equivalents 0.0400
_diffrn_reflns_av_unetI/netI 0.0344
_diffrn_reflns_Laue_measured_fraction_full 0.996
_diffrn_reflns_Laue_measured_fraction_max 0.964
_diffrn_reflns_limit_h_max 14
_diffrn_reflns_limit_h_min -14
_diffrn_reflns_limit_k_max 26
_diffrn_reflns_limit_k_min -26
_diffrn_reflns_limit_l_max 31
_diffrn_reflns_limit_l_min -31
_diffrn_reflns_number 57048
_diffrn_reflns_point_group_measured_fraction_full 0.996
_diffrn_reflns_point_group_measured_fraction_max 0.964
_diffrn_reflns_theta_full 37.785
_diffrn_reflns_theta_max 38.566
_diffrn_reflns_theta_min 1.768
_diffrn_source 'fine-focus sealed tube'
_exptl_absorpt_coefficient_mu 0.196
_exptl_absorpt_correction_T_max 0.7476
_exptl_absorpt_correction_T_min 0.6770
_exptl_absorpt_correction_type multi-scan
_exptl_absorpt_process_details 'SADABS (Sheldrick, 2014)'
_exptl_crystal_colour red-blue
_exptl_crystal_density_diffrn 1.486
_exptl_crystal_description block
_exptl_crystal_F_000 1008
_exptl_crystal_size_max 0.45
_exptl_crystal_size_mid 0.40
_exptl_crystal_size_min 0.30
_refine_diff_density_max 0.673
_refine_diff_density_min -0.554
_refine_diff_density_rms 0.074
_refine_ls_extinction_method none
_refine_ls_goodness_of_fit_ref 1.037
_refine_ls_hydrogen_treatment constr
_refine_ls_matrix_type full
_refine_ls_number_parameters 321
_refine_ls_number_reflns 11919
_refine_ls_number_restraints 13
_refine_ls_restrained_S_all 1.037
_refine_ls_R_factor_all 0.0798
_refine_ls_R_factor_gt 0.0524
_refine_ls_shift/su_max 0.001
_refine_ls_shift/su_mean 0.000
_refine_ls_structure_factor_coef Fsqd
_refine_ls_weighting_details 'w=1/[\s^2^(Fo^2^)+(0.0809P)^2^+0.6399P] where P=(Fo^2^+2Fc^2^)/3'
_refine_ls_weighting_scheme calc
_refine_ls_wR_factor_gt 0.1429
_refine_ls_wR_factor_ref 0.1622
_reflns_Friedel_coverage 0.000
_reflns_number_gt 8314
_reflns_number_total 11919
_reflns_threshold_expression 'I > 2\s(I)'
_cod_data_source_file c6pp00233a2.cif
_cod_data_source_block eisrs02
_cod_depositor_comments 'Adding full bibliography for 1544240--1544241.cif.'
_cod_database_code 1544240
_shelx_shelxl_version_number 2014/7
_shelx_space_group_comment
; 
The symmetry employed for this shelxl refinement is uniquely defined 
by the following loop, which should always be used as a source of 
symmetry information in preference to the above space-group names. 
They are only intended as comments. 
;
_shelx_estimated_absorpt_t_min 0.917
_shelx_estimated_absorpt_t_max 0.944

loop_
_space_group_symop_operation_xyz
'x, y, z'
'-x, y+1/2, -z+1/2'
'-x, -y, -z'
'x, -y-1/2, z-1/2'

loop_
_atom_site_label
_atom_site_type_symbol
_atom_site_fract_x
_atom_site_fract_y
_atom_site_fract_z
_atom_site_U_iso_or_equiv
_atom_site_adp_type
_atom_site_occupancy
_atom_site_site_symmetry_order
_atom_site_calc_flag
_atom_site_refinement_flags_posn
_atom_site_refinement_flags_adp
_atom_site_refinement_flags_occupancy
_atom_site_disorder_assembly
_atom_site_disorder_group
P1 P 0.34027(4) 0.19872(2) 0.61994(2) 0.02714(8) Uani 1 1 d . . . . .
F1 F 0.33221(18) 0.18033(8) 0.70650(5) 0.0571(3) Uani 1 1 d . . . . .
F2 F 0.15331(13) 0.23715(9) 0.60655(6) 0.0532(3) Uani 1 1 d . . . . .
F3 F 0.34609(15) 0.21885(8) 0.53398(5) 0.0482(3) Uani 1 1 d . . . . .
F4 F 0.41229(17) 0.29447(7) 0.64498(7) 0.0539(3) Uani 1 1 d . . . . .
F5 F 0.52502(18) 0.16171(13) 0.63493(8) 0.0865(6) Uani 1 1 d . . . . .
F6 F 0.2607(2) 0.10478(7) 0.59585(7) 0.0691(4) Uani 1 1 d . . . . .
O1 O 0.07839(9) 0.12290(5) 0.98203(4) 0.01594(12) Uani 1 1 d . . . . .
N1 N 0.47369(11) -0.08627(6) 1.10004(5) 0.01805(15) Uani 1 1 d . . . . .
N2 N -0.28838(12) 0.35557(6) 0.88803(5) 0.02193(16) Uani 1 1 d . . . . .
C1 C 0.21621(12) -0.08192(6) 0.90607(5) 0.01646(15) Uani 1 1 d . . . . .
H1 H 0.1973 -0.1168 0.8614 0.020 Uiso 1 1 calc R U . . .
C2 C 0.32977(12) -0.11006(6) 0.96876(5) 0.01677(15) Uani 1 1 d . . . . .
H2 H 0.3890 -0.1634 0.9665 0.020 Uiso 1 1 calc R U . . .
C3 C 0.36080(11) -0.05989(6) 1.03803(5) 0.01549(15) Uani 1 1 d . . . . .
C4 C 0.27011(12) 0.01888(6) 1.03944(5) 0.01538(15) Uani 1 1 d . . . . .
H4 H 0.2866 0.0531 1.0845 0.018 Uiso 1 1 calc R U . . .
C5 C -0.10007(12) 0.23726(6) 0.93551(5) 0.01681(15) Uani 1 1 d . . . . .
H5 H -0.0759 0.2618 0.9851 0.020 Uiso 1 1 calc R U . . .
C6 C -0.21190(12) 0.28017(6) 0.87578(6) 0.01756(16) Uani 1 1 d . . . . .
C7 C -0.24439(13) 0.24011(7) 0.80200(6) 0.01907(17) Uani 1 1 d . . . . .
H7 H -0.3173 0.2685 0.7609 0.023 Uiso 1 1 calc R U . . .
C8 C -0.17231(12) 0.16188(7) 0.78987(5) 0.01785(16) Uani 1 1 d . . . . .
H8 H -0.1988 0.1364 0.7407 0.021 Uiso 1 1 calc R U . . .
C9 C 0.01475(11) 0.03438(6) 0.84196(5) 0.01504(15) Uani 1 1 d D . . . .
C10 C 0.12512(11) -0.00169(6) 0.90570(5) 0.01446(14) Uani 1 1 d . . . . .
C11 C 0.15767(11) 0.04585(6) 0.97524(5) 0.01446(14) Uani 1 1 d . . . . .
C12 C -0.02660(11) 0.15955(6) 0.92112(5) 0.01497(15) Uani 1 1 d . . . . .
C13 C -0.05816(11) 0.11735(6) 0.84911(5) 0.01525(15) Uani 1 1 d . . . . .
C14 C 0.50050(13) -0.03464(7) 1.17000(6) 0.02024(17) Uani 1 1 d . . . . .
H14A H 0.5298 0.0258 1.1593 0.030 Uiso 1 1 calc R U . . .
H14B H 0.5923 -0.0606 1.2077 0.030 Uiso 1 1 calc R U . . .
H14C H 0.3974 -0.0345 1.1899 0.030 Uiso 1 1 calc R U . . .
C15 C 0.56911(14) -0.16762(7) 1.10164(6) 0.02278(19) Uani 1 1 d . . . . .
H15A H 0.6243 -0.1689 1.0583 0.034 Uiso 1 1 calc R U . . .
H15B H 0.4928 -0.2179 1.0987 0.034 Uiso 1 1 calc R U . . .
H15C H 0.6543 -0.1707 1.1490 0.034 Uiso 1 1 calc R U . . .
C16 C -0.26318(19) 0.39319(8) 0.96424(7) 0.0298(2) Uani 1 1 d . . . . .
H16A H -0.1426 0.4009 0.9849 0.045 Uiso 1 1 calc R U . . .
H16B H -0.3104 0.3536 0.9972 0.045 Uiso 1 1 calc R U . . .
H16C H -0.3196 0.4503 0.9617 0.045 Uiso 1 1 calc R U . . .
C17 C -0.39111(16) 0.40471(8) 0.82510(8) 0.0292(2) Uani 1 1 d . . . . .
H17A H -0.4871 0.3687 0.8005 0.044 Uiso 1 1 calc R U . . .
H17B H -0.3231 0.4196 0.7881 0.044 Uiso 1 1 calc R U . . .
H17C H -0.4319 0.4588 0.8446 0.044 Uiso 1 1 calc R U . . .
C18 C -0.036(2) -0.0167(9) 0.7708(4) 0.0165(10) Uani 0.572(12) 1 d D . P A 1
C19 C -0.1097(16) -0.1000(7) 0.7726(5) 0.0214(8) Uani 0.572(12) 1 d D . P A 1
H19 H -0.1233 -0.1240 0.8196 0.026 Uiso 0.572(12) 1 calc R U P A 1
C20 C -0.1627(10) -0.1476(5) 0.7056(4) 0.0283(9) Uani 0.572(12) 1 d D . P A 1
H20 H -0.2117 -0.2040 0.7069 0.034 Uiso 0.572(12) 1 calc R U P A 1
C21 C -0.1434(10) -0.1120(6) 0.6364(4) 0.0339(11) Uani 0.572(12) 1 d D . P A 1
H21 H -0.1840 -0.1429 0.5904 0.041 Uiso 0.572(12) 1 calc R U P A 1
C22 C -0.0647(12) -0.0314(6) 0.6353(4) 0.0316(11) Uani 0.572(12) 1 d D . P A 1
H22 H -0.0488 -0.0082 0.5884 0.038 Uiso 0.572(12) 1 calc R U P A 1
C23 C -0.009(2) 0.0162(8) 0.7020(5) 0.0234(9) Uani 0.572(12) 1 d D . P A 1
H23 H 0.0478 0.0706 0.7008 0.028 Uiso 0.572(12) 1 calc R U P A 1
C18' C -0.019(3) -0.0120(12) 0.7678(6) 0.0165(10) Uani 0.428(12) 1 d D . P A 5
C19' C -0.098(2) -0.0942(10) 0.7629(7) 0.0214(8) Uani 0.428(12) 1 d D . P A 5
H19' H -0.1173 -0.1223 0.8072 0.026 Uiso 0.428(12) 1 calc R U P A 5
C20' C -0.1468(14) -0.1342(7) 0.6920(5) 0.0283(9) Uani 0.428(12) 1 d D . P A 5
H20' H -0.2026 -0.1893 0.6882 0.034 Uiso 0.428(12) 1 calc R U P A 5
C21' C -0.1156(14) -0.0951(8) 0.6277(6) 0.0339(11) Uani 0.428(12) 1 d D . P A 5
H21' H -0.1494 -0.1234 0.5799 0.041 Uiso 0.428(12) 1 calc R U P A 5
C22' C -0.0356(16) -0.0152(8) 0.6323(6) 0.0316(11) Uani 0.428(12) 1 d D . P A 5
H22' H -0.0112 0.0107 0.5879 0.038 Uiso 0.428(12) 1 calc R U P A 5
C23' C 0.010(3) 0.0283(11) 0.7020(8) 0.0234(9) Uani 0.428(12) 1 d D . P A 5
H23' H 0.0610 0.0847 0.7046 0.028 Uiso 0.428(12) 1 calc R U P A 5

loop_
_atom_site_aniso_label
_atom_site_aniso_U_11
_atom_site_aniso_U_22
_atom_site_aniso_U_33
_atom_site_aniso_U_23
_atom_site_aniso_U_13
_atom_site_aniso_U_12
P1 0.03626(17) 0.02107(14) 0.01918(13) 0.00419(10) -0.00514(11) -0.00143(11)
F1 0.0897(9) 0.0549(6) 0.0215(4) 0.0157(4) -0.0002(5) 0.0007(6)
F2 0.0402(5) 0.0772(8) 0.0361(5) -0.0021(5) -0.0055(4) 0.0104(5)
F3 0.0631(7) 0.0579(6) 0.0230(4) 0.0026(4) 0.0080(4) -0.0105(5)
F4 0.0750(8) 0.0375(5) 0.0480(6) -0.0105(4) 0.0102(5) -0.0244(5)
F5 0.0592(8) 0.1276(14) 0.0591(8) -0.0289(8) -0.0181(6) 0.0539(9)
F6 0.1211(12) 0.0264(5) 0.0572(7) -0.0044(5) 0.0127(7) -0.0212(6)
O1 0.0174(3) 0.0153(3) 0.0135(3) -0.0001(2) -0.0003(2) 0.0010(2)
N1 0.0195(3) 0.0186(4) 0.0147(3) 0.0015(3) 0.0004(3) 0.0023(3)
N2 0.0241(4) 0.0168(4) 0.0229(4) 0.0023(3) 0.0006(3) 0.0030(3)
C1 0.0172(4) 0.0175(4) 0.0145(3) -0.0007(3) 0.0031(3) -0.0012(3)
C2 0.0177(4) 0.0167(4) 0.0157(4) 0.0003(3) 0.0032(3) 0.0005(3)
C3 0.0151(3) 0.0169(4) 0.0141(3) 0.0018(3) 0.0023(3) -0.0009(3)
C4 0.0156(3) 0.0169(4) 0.0128(3) 0.0006(3) 0.0011(3) -0.0001(3)
C5 0.0179(4) 0.0157(4) 0.0155(4) 0.0008(3) 0.0006(3) -0.0006(3)
C6 0.0166(4) 0.0159(4) 0.0190(4) 0.0023(3) 0.0012(3) -0.0014(3)
C7 0.0174(4) 0.0203(4) 0.0175(4) 0.0027(3) -0.0007(3) -0.0008(3)
C8 0.0161(4) 0.0214(4) 0.0145(3) 0.0017(3) -0.0004(3) -0.0013(3)
C9 0.0138(3) 0.0188(4) 0.0122(3) -0.0006(3) 0.0019(3) -0.0031(3)
C10 0.0149(3) 0.0154(3) 0.0127(3) -0.0008(3) 0.0020(3) -0.0015(3)
C11 0.0149(3) 0.0152(3) 0.0128(3) 0.0003(3) 0.0020(3) -0.0012(3)
C12 0.0142(3) 0.0159(4) 0.0137(3) 0.0014(3) 0.0005(3) -0.0021(3)
C13 0.0143(3) 0.0175(4) 0.0129(3) 0.0008(3) 0.0007(3) -0.0019(3)
C14 0.0224(4) 0.0226(4) 0.0140(4) 0.0011(3) 0.0000(3) -0.0003(3)
C15 0.0221(4) 0.0203(4) 0.0243(5) 0.0030(3) 0.0011(3) 0.0048(3)
C16 0.0412(7) 0.0217(5) 0.0261(5) -0.0007(4) 0.0062(5) 0.0077(4)
C17 0.0286(5) 0.0225(5) 0.0312(6) 0.0037(4) -0.0058(4) 0.0055(4)
C18 0.011(3) 0.0246(12) 0.0132(6) -0.0035(8) 0.0017(7) -0.0005(9)
C19 0.0169(17) 0.0251(14) 0.023(2) -0.0081(15) 0.0063(14) -0.0035(8)
C20 0.0196(15) 0.030(2) 0.033(2) -0.0163(16) 0.0010(13) -0.0015(12)
C21 0.025(2) 0.048(3) 0.0235(15) -0.0181(16) -0.0053(12) 0.0132(16)
C22 0.030(3) 0.051(3) 0.0128(7) -0.0018(15) 0.0028(13) 0.0151(18)
C23 0.024(3) 0.032(3) 0.0143(4) 0.0021(12) 0.0033(10) 0.0050(16)
C18' 0.011(3) 0.0246(12) 0.0132(6) -0.0035(8) 0.0017(7) -0.0005(9)
C19' 0.0169(17) 0.0251(14) 0.023(2) -0.0081(15) 0.0063(14) -0.0035(8)
C20' 0.0196(15) 0.030(2) 0.033(2) -0.0163(16) 0.0010(13) -0.0015(12)
C21' 0.025(2) 0.048(3) 0.0235(15) -0.0181(16) -0.0053(12) 0.0132(16)
C22' 0.030(3) 0.051(3) 0.0128(7) -0.0018(15) 0.0028(13) 0.0151(18)
C23' 0.024(3) 0.032(3) 0.0143(4) 0.0021(12) 0.0033(10) 0.0050(16)

loop_
_atom_type_symbol
_atom_type_description
_atom_type_scat_dispersion_real
_atom_type_scat_dispersion_imag
_atom_type_scat_source
C C 0.0033 0.0016 'International Tables Vol C Tables 4.2.6.8 and 6.1.1.4'
H H 0.0000 0.0000 'International Tables Vol C Tables 4.2.6.8 and 6.1.1.4'
N N 0.0061 0.0033 'International Tables Vol C Tables 4.2.6.8 and 6.1.1.4'
O O 0.0106 0.0060 'International Tables Vol C Tables 4.2.6.8 and 6.1.1.4'
F F 0.0171 0.0103 'International Tables Vol C Tables 4.2.6.8 and 6.1.1.4'
P P 0.1023 0.0942 'International Tables Vol C Tables 4.2.6.8 and 6.1.1.4'

loop_
_geom_angle_atom_site_label_1
_geom_angle_atom_site_label_2
_geom_angle_atom_site_label_3
_geom_angle
F5 P1 F3 90.65(8)
F5 P1 F6 92.51(10)
F3 P1 F6 90.12(7)
F5 P1 F1 90.31(8)
F3 P1 F1 178.79(7)
F6 P1 F1 90.58(7)
F5 P1 F2 178.75(7)
F3 P1 F2 90.37(6)
F6 P1 F2 88.20(8)
F1 P1 F2 88.66(7)
F5 P1 F4 89.91(9)
F3 P1 F4 90.82(6)
F6 P1 F4 177.40(8)
F1 P1 F4 88.44(6)
F2 P1 F4 89.37(7)
C11 O1 C12 120.76(8)
C3 N1 C15 122.38(9)
C3 N1 C14 120.34(9)
C15 N1 C14 117.25(8)
C6 N2 C16 120.71(9)
C6 N2 C17 121.13(10)
C16 N2 C17 118.08(10)
C2 C1 C10 122.07(9)
C2 C1 H1 119.0
C10 C1 H1 119.0
C1 C2 C3 120.89(9)
C1 C2 H2 119.6
C3 C2 H2 119.6
N1 C3 C4 120.34(9)
N1 C3 C2 121.59(9)
C4 C3 C2 118.06(8)
C11 C4 C3 119.69(9)
C11 C4 H4 120.2
C3 C4 H4 120.2
C12 C5 C6 119.32(9)
C12 C5 H5 120.3
C6 C5 H5 120.3
N2 C6 C5 120.99(9)
N2 C6 C7 120.90(9)
C5 C6 C7 118.10(9)
C8 C7 C6 121.19(9)
C8 C7 H7 119.4
C6 C7 H7 119.4
C7 C8 C13 121.84(9)
C7 C8 H8 119.1
C13 C8 H8 119.1
C10 C9 C13 118.75(8)
C10 C9 C18 120.9(8)
C13 C9 C18 120.2(8)
C10 C9 C18' 120.8(11)
C13 C9 C18' 120.4(10)
C9 C10 C11 119.11(8)
C9 C10 C1 125.24(8)
C11 C10 C1 115.57(8)
O1 C11 C4 115.22(8)
O1 C11 C10 121.08(8)
C4 C11 C10 123.70(9)
O1 C12 C5 115.14(8)
O1 C12 C13 120.82(8)
C5 C12 C13 124.02(8)
C9 C13 C12 119.29(8)
C9 C13 C8 125.11(9)
C12 C13 C8 115.49(9)
N1 C14 H14A 109.5
N1 C14 H14B 109.5
H14A C14 H14B 109.5
N1 C14 H14C 109.5
H14A C14 H14C 109.5
H14B C14 H14C 109.5
N1 C15 H15A 109.5
N1 C15 H15B 109.5
H15A C15 H15B 109.5
N1 C15 H15C 109.5
H15A C15 H15C 109.5
H15B C15 H15C 109.5
N2 C16 H16A 109.5
N2 C16 H16B 109.5
H16A C16 H16B 109.5
N2 C16 H16C 109.5
H16A C16 H16C 109.5
H16B C16 H16C 109.5
N2 C17 H17A 109.5
N2 C17 H17B 109.5
H17A C17 H17B 109.5
N2 C17 H17C 109.5
H17A C17 H17C 109.5
H17B C17 H17C 109.5
C23 C18 C19 119.6(5)
C23 C18 C9 120.7(7)
C19 C18 C9 119.7(7)
C20 C19 C18 120.1(6)
C20 C19 H19 119.9
C18 C19 H19 119.9
C19 C20 C21 119.9(5)
C19 C20 H20 120.1
C21 C20 H20 120.1
C22 C21 C20 119.7(6)
C22 C21 H21 120.1
C20 C21 H21 120.1
C21 C22 C23 120.9(6)
C21 C22 H22 119.5
C23 C22 H22 119.5
C22 C23 C18 119.5(6)
C22 C23 H23 120.2
C18 C23 H23 120.2
C19' C18' C23' 119.8(7)
C19' C18' C9 118.5(9)
C23' C18' C9 121.4(10)
C20' C19' C18' 119.2(8)
C20' C19' H19' 120.4
C18' C19' H19' 120.4
C21' C20' C19' 121.0(8)
C21' C20' H20' 119.5
C19' C20' H20' 119.5
C20' C21' C22' 120.1(9)
C20' C21' H21' 119.9
C22' C21' H21' 119.9
C21' C22' C23' 120.4(9)
C21' C22' H22' 119.8
C23' C22' H22' 119.8
C22' C23' C18' 119.4(9)
C22' C23' H23' 120.3
C18' C23' H23' 120.3

loop_
_geom_bond_atom_site_label_1
_geom_bond_atom_site_label_2
_geom_bond_distance
P1 F5 1.5746(12)
P1 F3 1.5898(10)
P1 F6 1.5922(11)
P1 F1 1.5998(10)
P1 F2 1.6002(11)
P1 F4 1.6004(10)
O1 C11 1.3570(12)
O1 C12 1.3597(11)
N1 C3 1.3486(12)
N1 C15 1.4593(14)
N1 C14 1.4624(13)
N2 C6 1.3464(14)
N2 C16 1.4618(16)
N2 C17 1.4638(15)
C1 C2 1.3679(13)
C1 C10 1.4285(13)
C1 H1 0.9500
C2 C3 1.4396(13)
C2 H2 0.9500
C3 C4 1.4115(14)
C4 C11 1.3768(13)
C4 H4 0.9500
C5 C12 1.3752(14)
C5 C6 1.4136(13)
C5 H5 0.9500
C6 C7 1.4357(14)
C7 C8 1.3659(15)
C7 H7 0.9500
C8 C13 1.4290(13)
C8 H8 0.9500
C9 C10 1.4108(13)
C9 C13 1.4134(14)
C9 C18 1.483(4)
C9 C18' 1.485(6)
C10 C11 1.4227(13)
C12 C13 1.4217(13)
C14 H14A 0.9800
C14 H14B 0.9800
C14 H14C 0.9800
C15 H15A 0.9800
C15 H15B 0.9800
C15 H15C 0.9800
C16 H16A 0.9800
C16 H16B 0.9800
C16 H16C 0.9800
C17 H17A 0.9800
C17 H17B 0.9800
C17 H17C 0.9800
C18 C23 1.398(7)
C18 C19 1.406(7)
C19 C20 1.397(7)
C19 H19 0.9500
C20 C21 1.398(6)
C20 H20 0.9500
C21 C22 1.387(7)
C21 H21 0.9500
C22 C23 1.396(7)
C22 H22 0.9500
C23 H23 0.9500
C18' C19' 1.398(10)
C18' C23' 1.401(10)
C19' C20' 1.395(10)
C19' H19' 0.9500
C20' C21' 1.374(9)
C20' H20' 0.9500
C21' C22' 1.375(9)
C21' H21' 0.9500
C22' C23' 1.398(10)
C22' H22' 0.9500
C23' H23' 0.9500

loop_
_geom_torsion_atom_site_label_1
_geom_torsion_atom_site_label_2
_geom_torsion_atom_site_label_3
_geom_torsion_atom_site_label_4
_geom_torsion
C10 C1 C2 C3 0.82(15)
C15 N1 C3 C4 179.30(9)
C14 N1 C3 C4 1.46(14)
C15 N1 C3 C2 -1.15(15)
C14 N1 C3 C2 -179.00(9)
C1 C2 C3 N1 -179.26(9)
C1 C2 C3 C4 0.29(14)
N1 C3 C4 C11 178.74(9)
C2 C3 C4 C11 -0.82(13)
C16 N2 C6 C5 -2.58(16)
C17 N2 C6 C5 173.92(10)
C16 N2 C6 C7 176.09(10)
C17 N2 C6 C7 -7.40(16)
C12 C5 C6 N2 178.86(9)
C12 C5 C6 C7 0.15(14)
N2 C6 C7 C8 -177.42(10)
C5 C6 C7 C8 1.30(15)
C6 C7 C8 C13 -1.68(15)
C13 C9 C10 C11 0.86(13)
C18 C9 C10 C11 -173.8(6)
C18' C9 C10 C11 178.4(8)
C13 C9 C10 C1 -175.91(9)
C18 C9 C10 C1 9.5(6)
C18' C9 C10 C1 1.6(8)
C2 C1 C10 C9 175.55(9)
C2 C1 C10 C11 -1.32(13)
C12 O1 C11 C4 175.35(8)
C12 O1 C11 C10 -4.14(13)
C3 C4 C11 O1 -179.19(8)
C3 C4 C11 C10 0.28(14)
C9 C10 C11 O1 3.14(13)
C1 C10 C11 O1 -179.79(8)
C9 C10 C11 C4 -176.29(9)
C1 C10 C11 C4 0.78(13)
C11 O1 C12 C5 179.55(8)
C11 O1 C12 C13 1.07(13)
C6 C5 C12 O1 -179.71(8)
C6 C5 C12 C13 -1.28(15)
C10 C9 C13 C12 -3.79(13)
C18 C9 C13 C12 170.9(5)
C18' C9 C13 C12 178.7(8)
C10 C9 C13 C8 -179.73(9)
C18 C9 C13 C8 -5.1(5)
C18' C9 C13 C8 2.7(8)
O1 C12 C13 C9 2.94(13)
C5 C12 C13 C9 -175.41(9)
O1 C12 C13 C8 179.26(8)
C5 C12 C13 C8 0.92(14)
C7 C8 C13 C9 176.67(9)
C7 C8 C13 C12 0.59(14)
C10 C9 C18 C23 -123.3(15)
C13 C9 C18 C23 62.2(19)
C10 C9 C18 C19 55.3(18)
C13 C9 C18 C19 -119.2(14)
C23 C18 C19 C20 -3(3)
C9 C18 C19 C20 178.1(12)
C18 C19 C20 C21 -0.4(19)
C19 C20 C21 C22 3.0(14)
C20 C21 C22 C23 -1.9(16)
C21 C22 C23 C18 -2(2)
C19 C18 C23 C22 4(3)
C9 C18 C23 C22 -177.1(14)
C10 C9 C18' C19' 63(2)
C13 C9 C18' C19' -119.1(19)
C10 C9 C18' C23' -123(2)
C13 C9 C18' C23' 54(3)
C23' C18' C19' C20' -1(4)
C9 C18' C19' C20' 173.1(17)
C18' C19' C20' C21' 2(3)
C19' C20' C21' C22' 0(2)
C20' C21' C22' C23' -2(2)
C21' C22' C23' C18' 3(3)
C19' C18' C23' C22' -2(4)
C9 C18' C23' C22' -175.1(19)
